data_4334131
loop_
_publ_author_name
'Jeremy P. Krogman'
'Mark W. Bezpalko'
'Bruce M. Foxman'
'Christine M. Thomas'

_publ_section_title
;
 Synthesis, Structure, and Reactivity of an Anionic Zr-Oxo Relevant to CO2
 Reduction by a Zr/Co Heterobimetallic Complex
;
_journal_name_full 'Inorganic Chemistry'
_journal_page_first 3022
_journal_page_last 3031
_journal_paper_doi 10.1021/ic302473j
_journal_volume 52
_journal_year 2013
_chemical_formula_moiety 'C58 H101 Co1 Li1 N3 O7 P3 Zr1'
_chemical_formula_sum 'C58 H101 Co Li N3 O7 P3 Zr'
_chemical_formula_weight 1202.47
_space_group_IT_number 14
_symmetry_cell_setting monoclinic
_symmetry_space_group_name_Hall '-P 2yn'
_symmetry_space_group_name_H-M 'P 1 21/n 1'
_atom_sites_solution_hydrogens difmap
_atom_sites_solution_primary direct
_audit_creation_date 11-11-27
_audit_creation_method CRYSTALS_ver_14.30
_cell_angle_alpha 90
_cell_angle_beta 93.9630(10)
_cell_angle_gamma 90
_cell_formula_units_Z 4
_cell_length_a 12.1064(3)
_cell_length_b 28.0611(7)
_cell_length_c 18.4040(5)
_cell_measurement_reflns_used 9790
_cell_measurement_temperature 120
_cell_measurement_theta_max 29
_cell_measurement_theta_min 3
_cell_volume 6237.2(3)
_computing_cell_refinement 'Apex2 (Bruker AXS, 2006)'
_computing_data_collection 'Apex2 (Bruker AXS, 2006)'
_computing_data_reduction 'Apex2 (Bruker AXS, 2006)'
_computing_molecular_graphics 'CAMERON (Watkin et al., 1996)'
_computing_publication_material 'CRYSTALS (Betteridge et al., 2003)'
_computing_structure_refinement 'CRYSTALS (Betteridge et al., 2003)'
_computing_structure_solution 'SIR92 (Altomare et al., 1994)'
_diffrn_ambient_temperature 120
_diffrn_measured_fraction_theta_full 0.997
_diffrn_measured_fraction_theta_max 0.997
_diffrn_measurement_device Area
_diffrn_measurement_device_type 'Bruker Kappa Apex2'
_diffrn_measurement_method '\f & \w scans'
_diffrn_radiation_monochromator graphite
_diffrn_radiation_type 'Mo K\a'
_diffrn_radiation_wavelength 0.71073
_diffrn_reflns_av_R_equivalents 0.043
_diffrn_reflns_limit_h_max 16
_diffrn_reflns_limit_h_min -15
_diffrn_reflns_limit_k_max 38
_diffrn_reflns_limit_k_min -38
_diffrn_reflns_limit_l_max 25
_diffrn_reflns_limit_l_min -15
_diffrn_reflns_number 83424
_diffrn_reflns_theta_full 29.591
_diffrn_reflns_theta_max 29.591
_diffrn_reflns_theta_min 1.325
_diffrn_standards_number 0
_exptl_absorpt_coefficient_mu 0.560
_exptl_absorpt_correction_T_max 0.96
_exptl_absorpt_correction_T_min 0.83
_exptl_absorpt_correction_type numerical
_exptl_absorpt_process_details
; 
 Analytical Absorption (De Meulenaer & Tompa, 1965) 
;
_exptl_crystal_colour yellow
_exptl_crystal_density_diffrn 1.280
_exptl_crystal_description prism
_exptl_crystal_F_000 2564
_exptl_crystal_size_max 0.360
_exptl_crystal_size_mid 0.340
_exptl_crystal_size_min 0.080
_refine_diff_density_max 0.95
_refine_diff_density_min -0.51
_refine_ls_extinction_method none
_refine_ls_goodness_of_fit_ref 0.9777
_refine_ls_hydrogen_treatment constr
_refine_ls_matrix_type full
_refine_ls_number_parameters 670
_refine_ls_number_reflns 17487
_refine_ls_number_restraints 2
_refine_ls_R_factor_all 0.0464
_refine_ls_R_factor_gt 0.0313
_refine_ls_shift/su_max 0.0055809
_refine_ls_shift/su_mean 0.0001955
_refine_ls_structure_factor_coef Fsqd
_refine_ls_weighting_details
;
 Method= Modified Sheldrick 
 w=1/[\s^2^(F^2^) + ( 0.03P)^2^ + 4.53P] 
 ,where P=(max(Fo^2^,0) + 2Fc^2^)/3 
;
_refine_ls_weighting_scheme calc
_refine_ls_wR_factor_all 0.0767
_refine_ls_wR_factor_gt 0.0712
_refine_ls_wR_factor_ref 0.0767
_reflns_limit_h_max 16
_reflns_limit_h_min -16
_reflns_limit_k_max 38
_reflns_limit_k_min 0
_reflns_limit_l_max 25
_reflns_limit_l_min 0
_reflns_number_gt 13663
_reflns_number_total 17487
_reflns_threshold_expression I>2.0\s(I)
_oxford_diffrn_Wilson_B_factor 0.00
_oxford_diffrn_Wilson_scale 0.00
_oxford_refine_ls_r_factor_ref 0.0464
_oxford_refine_ls_scale 0.077967(7)
_oxford_reflns_number_all 17487
_oxford_reflns_threshold_expression_ref I>-10.0\s(I)
_oxford_structure_analysis_title 'jk_223_0m in P2(1)/n'
_cod_data_source_file ic302473j_si_002_05.cif
_cod_data_source_block 2-Li-12-c-4
_cod_original_sg_symbol_H-M 'P 1 21/n 1 '
_cod_original_formula_sum 'C58 H101 Co1 Li1 N3 O7 P3 Zr1'
_cod_database_code 4334131

loop_
_symmetry_equiv_pos_as_xyz
x,y,z
-x,-y,-z
-x+1/2,y+1/2,-z+1/2
x+1/2,-y+1/2,z+1/2

loop_
_atom_site_label
_atom_site_type_symbol
_atom_site_fract_x
_atom_site_fract_y
_atom_site_fract_z
_atom_site_U_iso_or_equiv
_atom_site_occupancy
_atom_site_adp_type
_atom_site_refinement_flags_posn
_atom_site_refinement_flags_occupancy
_atom_site_disorder_assembly
_atom_site_disorder_group
Zr1 Zr 0.740052(11) 0.633480(5) 0.252364(8) 0.0120 1.0000 Uani . . . .
Co1 Co 0.729365(17) 0.543151(7) 0.173029(12) 0.0153 1.0000 Uani . . . .
P1 P 0.82990(3) 0.597372(15) 0.11405(2) 0.0150 1.0000 Uani . . . .
P2 P 0.81664(3) 0.532839(14) 0.28487(2) 0.0161 1.0000 Uani . . . .
P3 P 0.55630(3) 0.571607(14) 0.18726(2) 0.0146 1.0000 Uani . . . .
O2 O 0.75129(9) 0.68979(4) 0.30279(6) 0.0182 1.0000 Uani . . . .
O3 O 0.84385(11) 0.79580(5) 0.29625(7) 0.0286 1.0000 Uani . . . .
O4 O 0.62852(10) 0.78910(4) 0.33224(7) 0.0237 1.0000 Uani . . . .
O5 O 0.66891(11) 0.73219(5) 0.45277(7) 0.0280 1.0000 Uani . . . .
O6 O 0.83787(12) 0.78968(5) 0.43909(8) 0.0281 0.951(5) Uani . P 1 3
O7 O 0.66461(11) 0.58836(5) 0.65811(8) 0.0321 1.0000 Uani . . . .
O10 O 0.7210(2) 0.44627(10) 0.11504(15) 0.0182(6) 0.5000 Uiso . . 1 2
O11 O 0.7404(2) 0.45345(10) 0.09923(16) 0.0196(6) 0.5000 Uiso . . 1 1
O61 O 0.885(2) 0.7651(8) 0.4335(10) 0.022(8) 0.049(5) Uiso D P 1 4
N1 N 0.80889(11) 0.65186(5) 0.15011(7) 0.0147 1.0000 Uani . . . .
N2 N 0.83988(11) 0.58693(5) 0.32338(7) 0.0155 1.0000 Uani . . . .
N3 N 0.56386(10) 0.61839(5) 0.24547(7) 0.0144 1.0000 Uani . . . .
C1 C 0.84424(13) 0.69841(6) 0.12973(8) 0.0158 1.0000 Uani . . . .
C2 C 0.78286(13) 0.72572(6) 0.07678(9) 0.0169 1.0000 Uani . . . .
C3 C 0.67785(13) 0.70799(6) 0.03774(9) 0.0194 1.0000 Uani . . . .
C4 C 0.81825(15) 0.77150(6) 0.06001(9) 0.0209 1.0000 Uani . . . .
C5 C 0.91188(15) 0.79197(6) 0.09356(10) 0.0233 1.0000 Uani . . . .
C6 C 0.95041(19) 0.84081(7) 0.07199(12) 0.0342 1.0000 Uani . . . .
C7 C 0.96917(15) 0.76571(6) 0.14763(10) 0.0232 1.0000 Uani . . . .
C8 C 0.93665(14) 0.72015(6) 0.16746(9) 0.0196 1.0000 Uani . . . .
C9 C 0.99890(15) 0.69612(7) 0.23057(10) 0.0253 1.0000 Uani . . . .
C10 C 0.78888(14) 0.59931(6) 0.01401(9) 0.0198 1.0000 Uani . . . .
C11 C 0.85558(16) 0.63275(7) -0.03211(10) 0.0271 1.0000 Uani . . . .
C12 C 0.78414(16) 0.54993(7) -0.02202(10) 0.0268 1.0000 Uani . . . .
C13 C 0.98263(13) 0.58676(6) 0.12142(9) 0.0207 1.0000 Uani . . . .
C14 C 1.05949(15) 0.62404(7) 0.09049(11) 0.0297 1.0000 Uani . . . .
C15 C 1.01483(16) 0.53694(7) 0.09634(11) 0.0300 1.0000 Uani . . . .
C16 C 0.89398(13) 0.60187(6) 0.39166(9) 0.0165 1.0000 Uani . . . .
C17 C 1.00952(14) 0.60899(6) 0.40015(9) 0.0193 1.0000 Uani . . . .
C18 C 1.08496(14) 0.60120(7) 0.33967(10) 0.0251 1.0000 Uani . . . .
C19 C 1.05698(15) 0.62506(6) 0.46713(10) 0.0231 1.0000 Uani . . . .
C20 C 0.99530(15) 0.63572(6) 0.52537(9) 0.0229 1.0000 Uani . . . .
C21 C 1.04939(18) 0.65300(7) 0.59689(10) 0.0312 1.0000 Uani . . . .
C22 C 0.88109(15) 0.63073(6) 0.51495(9) 0.0216 1.0000 Uani . . . .
C23 C 0.82941(14) 0.61474(6) 0.44958(9) 0.0178 1.0000 Uani . . . .
C24 C 0.70532(14) 0.61323(6) 0.44165(9) 0.0206 1.0000 Uani . . . .
C25 C 0.95218(14) 0.50061(6) 0.28637(10) 0.0227 1.0000 Uani . . . .
C26 C 1.00955(16) 0.49031(7) 0.36164(11) 0.0303 1.0000 Uani . . . .
C27 C 0.94956(16) 0.45478(7) 0.24095(12) 0.0308 1.0000 Uani . . . .
C28 C 0.73040(14) 0.49758(6) 0.34644(10) 0.0212 1.0000 Uani . . . .
C29 C 0.76965(17) 0.49228(7) 0.42698(10) 0.0288 1.0000 Uani . . . .
C30 C 0.70045(18) 0.44813(7) 0.31531(11) 0.0315 1.0000 Uani . . . .
C31 C 0.47929(12) 0.64792(6) 0.27305(8) 0.0145 1.0000 Uani . . . .
C32 C 0.42228(12) 0.63454(6) 0.33417(8) 0.0157 1.0000 Uani . . . .
C33 C 0.44217(14) 0.58833(6) 0.37429(9) 0.0208 1.0000 Uani . . . .
C34 C 0.34323(13) 0.66541(6) 0.36020(9) 0.0180 1.0000 Uani . . . .
C35 C 0.31820(13) 0.70913(6) 0.32851(9) 0.0187 1.0000 Uani . . . .
C36 C 0.23382(15) 0.74189(7) 0.35881(10) 0.0252 1.0000 Uani . . . .
C37 C 0.37862(13) 0.72277(6) 0.27046(9) 0.0182 1.0000 Uani . . . .
C38 C 0.45972(13) 0.69378(6) 0.24380(9) 0.0166 1.0000 Uani . . . .
C39 C 0.52700(14) 0.71298(6) 0.18484(9) 0.0199 1.0000 Uani . . . .
C40 C 0.45405(13) 0.52733(6) 0.21883(9) 0.0191 1.0000 Uani . . . .
C41 C 0.33275(14) 0.54354(7) 0.21598(10) 0.0248 1.0000 Uani . . . .
C42 C 0.46062(16) 0.47872(6) 0.18111(12) 0.0303 1.0000 Uani . . . .
C43 C 0.49575(13) 0.59437(6) 0.09762(9) 0.0175 1.0000 Uani . . . .
C44 C 0.38326(14) 0.61964(7) 0.09339(10) 0.0236 1.0000 Uani . . . .
C45 C 0.49568(16) 0.55680(7) 0.03711(10) 0.0286 1.0000 Uani . . . .
C47 C 0.56434(16) 0.79653(7) 0.39307(11) 0.0308 1.0000 Uani . . . .
C48 C 0.56006(16) 0.74983(8) 0.43318(11) 0.0330 1.0000 Uani . . . .
C49 C 0.72327(19) 0.75265(8) 0.51661(11) 0.0358 1.0000 Uani . . . .
C50 C 0.84225(18) 0.75933(7) 0.50139(11) 0.0341 1.0000 Uani D . . .
C51 C 0.94027(17) 0.80133(9) 0.41093(13) 0.0410 1.0000 Uani D . . .
C52 C 0.91204(18) 0.82722(8) 0.34084(12) 0.0366 1.0000 Uani . . . .
C53 C 0.75752(18) 0.81831(7) 0.25239(11) 0.0331 1.0000 Uani . . . .
C54 C 0.66212(18) 0.83156(7) 0.29745(11) 0.0309 1.0000 Uani . . . .
C55 C 0.7453(2) 0.64461(10) 0.74180(16) 0.0568 1.0000 Uani . . . .
C56 C 0.76089(17) 0.59821(7) 0.70385(11) 0.0313 1.0000 Uani . . . .
C57 C 0.67671(15) 0.54695(7) 0.61504(10) 0.0260 1.0000 Uani . . . .
C58 C 0.56700(16) 0.53526(7) 0.57584(11) 0.0300 1.0000 Uani . . . .
C460 C 0.7253(4) 0.48460(19) 0.1380(3) 0.0171(13) 0.5000 Uiso . . 1 2
C461 C 0.7340(5) 0.4886(2) 0.1273(3) 0.0235(15) 0.5000 Uiso . . 1 1
Li1 Li 0.7535(3) 0.74420(10) 0.35528(16) 0.0233 1.0000 Uani . . . .
H31 H 0.6266 0.7337 0.0321 0.0304 1.0000 Uiso R . . .
H32 H 0.6923 0.6963 -0.0095 0.0294 1.0000 Uiso R . . .
H33 H 0.6464 0.6824 0.0647 0.0276 1.0000 Uiso R . . .
H41 H 0.7775 0.7892 0.0247 0.0254 1.0000 Uiso R . . .
H61 H 0.9936 0.8393 0.0307 0.0515 1.0000 Uiso R . . .
H62 H 0.8870 0.8620 0.0615 0.0510 1.0000 Uiso R . . .
H63 H 0.9945 0.8545 0.1107 0.0513 1.0000 Uiso R . . .
H71 H 1.0334 0.7787 0.1717 0.0268 1.0000 Uiso R . . .
H91 H 0.9641 0.7031 0.2742 0.0398 1.0000 Uiso R . . .
H92 H 1.0734 0.7062 0.2353 0.0395 1.0000 Uiso R . . .
H93 H 1.0006 0.6626 0.2239 0.0384 1.0000 Uiso R . . .
H101 H 0.7136 0.6112 0.0131 0.0230 1.0000 Uiso R . . .
H111 H 0.8151 0.6388 -0.0782 0.0402 1.0000 Uiso R . . .
H112 H 0.9251 0.6174 -0.0425 0.0404 1.0000 Uiso R . . .
H113 H 0.8723 0.6623 -0.0082 0.0389 1.0000 Uiso R . . .
H121 H 0.7482 0.5531 -0.0706 0.0394 1.0000 Uiso R . . .
H122 H 0.7408 0.5279 0.0047 0.0398 1.0000 Uiso R . . .
H123 H 0.8575 0.5373 -0.0240 0.0393 1.0000 Uiso R . . .
H131 H 0.9986 0.5874 0.1731 0.0247 1.0000 Uiso R . . .
H141 H 1.0719 0.6170 0.0400 0.0430 1.0000 Uiso R . . .
H142 H 1.0306 0.6563 0.0914 0.0438 1.0000 Uiso R . . .
H143 H 1.1304 0.6232 0.1169 0.0445 1.0000 Uiso R . . .
H151 H 0.9634 0.5130 0.1095 0.0440 1.0000 Uiso R . . .
H152 H 1.0193 0.5368 0.0436 0.0445 1.0000 Uiso R . . .
H153 H 1.0857 0.5290 0.1190 0.0444 1.0000 Uiso R . . .
H181 H 1.1292 0.6290 0.3320 0.0368 1.0000 Uiso R . . .
H182 H 1.1324 0.5753 0.3505 0.0382 1.0000 Uiso R . . .
H183 H 1.0421 0.5947 0.2948 0.0363 1.0000 Uiso R . . .
H191 H 1.1342 0.6289 0.4718 0.0274 1.0000 Uiso R . . .
H211 H 1.1169 0.6368 0.6080 0.0495 1.0000 Uiso R . . .
H212 H 1.0698 0.6844 0.5938 0.0492 1.0000 Uiso R . . .
H213 H 1.0063 0.6490 0.6365 0.0496 1.0000 Uiso R . . .
H221 H 0.8362 0.6389 0.5533 0.0255 1.0000 Uiso R . . .
H241 H 0.6754 0.6359 0.4065 0.0305 1.0000 Uiso R . . .
H242 H 0.6755 0.6206 0.4882 0.0310 1.0000 Uiso R . . .
H243 H 0.6775 0.5823 0.4253 0.0307 1.0000 Uiso R . . .
H251 H 0.9984 0.5229 0.2630 0.0264 1.0000 Uiso R . . .
H261 H 1.0865 0.4860 0.3572 0.0445 1.0000 Uiso R . . .
H262 H 0.9826 0.4617 0.3819 0.0442 1.0000 Uiso R . . .
H263 H 1.0021 0.5161 0.3950 0.0429 1.0000 Uiso R . . .
H271 H 1.0259 0.4454 0.2346 0.0458 1.0000 Uiso R . . .
H272 H 0.9162 0.4299 0.2668 0.0457 1.0000 Uiso R . . .
H273 H 0.9126 0.4589 0.1934 0.0450 1.0000 Uiso R . . .
H281 H 0.6613 0.5160 0.3440 0.0256 1.0000 Uiso R . . .
H291 H 0.8257 0.4678 0.4333 0.0427 1.0000 Uiso R . . .
H292 H 0.8018 0.5212 0.4462 0.0428 1.0000 Uiso R . . .
H293 H 0.7079 0.4833 0.4540 0.0422 1.0000 Uiso R . . .
H301 H 0.6824 0.4497 0.2637 0.0462 1.0000 Uiso R . . .
H302 H 0.7619 0.4262 0.3223 0.0471 1.0000 Uiso R . . .
H303 H 0.6389 0.4350 0.3382 0.0459 1.0000 Uiso R . . .
H331 H 0.4460 0.5947 0.4262 0.0311 1.0000 Uiso R . . .
H332 H 0.3831 0.5657 0.3608 0.0314 1.0000 Uiso R . . .
H333 H 0.5087 0.5739 0.3634 0.0300 1.0000 Uiso R . . .
H341 H 0.3059 0.6556 0.4023 0.0215 1.0000 Uiso R . . .
H361 H 0.1792 0.7244 0.3818 0.0374 1.0000 Uiso R . . .
H362 H 0.2686 0.7630 0.3953 0.0385 1.0000 Uiso R . . .
H363 H 0.1975 0.7614 0.3213 0.0382 1.0000 Uiso R . . .
H371 H 0.3654 0.7527 0.2495 0.0214 1.0000 Uiso R . . .
H391 H 0.6024 0.7184 0.2029 0.0299 1.0000 Uiso R . . .
H392 H 0.4967 0.7430 0.1671 0.0300 1.0000 Uiso R . . .
H393 H 0.5276 0.6918 0.1441 0.0311 1.0000 Uiso R . . .
H401 H 0.4775 0.5222 0.2690 0.0227 1.0000 Uiso R . . .
H411 H 0.2935 0.5223 0.2471 0.0368 1.0000 Uiso R . . .
H412 H 0.2986 0.5412 0.1667 0.0362 1.0000 Uiso R . . .
H413 H 0.3275 0.5763 0.2333 0.0362 1.0000 Uiso R . . .
H421 H 0.4186 0.4558 0.2069 0.0447 1.0000 Uiso R . . .
H422 H 0.4286 0.4813 0.1320 0.0448 1.0000 Uiso R . . .
H423 H 0.5362 0.4675 0.1804 0.0450 1.0000 Uiso R . . .
H431 H 0.5498 0.6181 0.0859 0.0200 1.0000 Uiso R . . .
H441 H 0.3238 0.5967 0.0897 0.0348 1.0000 Uiso R . . .
H442 H 0.3736 0.6396 0.1353 0.0334 1.0000 Uiso R . . .
H443 H 0.3771 0.6389 0.0503 0.0346 1.0000 Uiso R . . .
H451 H 0.4355 0.5349 0.0415 0.0428 1.0000 Uiso R . . .
H452 H 0.5639 0.5389 0.0394 0.0426 1.0000 Uiso R . . .
H453 H 0.4867 0.5721 -0.0102 0.0431 1.0000 Uiso R . . .
H471 H 0.6009 0.8213 0.4251 0.0359 1.0000 Uiso R . . .
H472 H 0.4891 0.8070 0.3757 0.0364 1.0000 Uiso R . . .
H481 H 0.5241 0.7260 0.3996 0.0401 1.0000 Uiso R . . .
H482 H 0.5188 0.7542 0.4767 0.0398 1.0000 Uiso R . . .
H491 H 0.7161 0.7316 0.5592 0.0439 1.0000 Uiso R . . .
H492 H 0.6923 0.7837 0.5257 0.0428 1.0000 Uiso R . . .
H501 H 0.8840 0.7746 0.5418 0.0409 0.9530 Uiso R . 1 3
H502 H 0.8769 0.7293 0.4900 0.0407 0.9530 Uiso R . 1 3
H503 H 0.8667 0.7872 0.5291 0.0410 0.0470 Uiso . . 1 4
H504 H 0.8796 0.7313 0.5217 0.0410 0.0470 Uiso . . 1 4
H511 H 0.9795 0.7708 0.4007 0.0486 0.9530 Uiso R . 1 3
H512 H 0.9854 0.8217 0.4457 0.0490 0.9530 Uiso R . 1 3
H513 H 0.9381 0.8254 0.4488 0.0490 0.0470 Uiso . . 1 4
H514 H 1.0157 0.7901 0.4082 0.0490 0.0470 Uiso . . 1 4
H521 H 0.9775 0.8344 0.3177 0.0450 1.0000 Uiso R . . .
H522 H 0.8733 0.8561 0.3497 0.0435 1.0000 Uiso R . . .
H531 H 0.7849 0.8459 0.2301 0.0400 1.0000 Uiso R . . .
H532 H 0.7327 0.7961 0.2135 0.0392 1.0000 Uiso R . . .
H541 H 0.5996 0.8437 0.2655 0.0373 1.0000 Uiso R . . .
H542 H 0.6840 0.8552 0.3348 0.0363 1.0000 Uiso R . . .
H551 H 0.6804 0.6428 0.7693 0.0844 1.0000 Uiso R . . .
H552 H 0.7366 0.6692 0.7058 0.0849 1.0000 Uiso R . . .
H553 H 0.8116 0.6519 0.7721 0.0842 1.0000 Uiso R . . .
H561 H 0.7709 0.5726 0.7405 0.0362 1.0000 Uiso R . . .
H562 H 0.8259 0.5989 0.6753 0.0364 1.0000 Uiso R . . .
H571 H 0.7325 0.5517 0.5797 0.0313 1.0000 Uiso R . . .
H572 H 0.6999 0.5202 0.6457 0.0294 1.0000 Uiso R . . .
H581 H 0.5397 0.5616 0.5442 0.0436 1.0000 Uiso R . . .
H582 H 0.5753 0.5076 0.5460 0.0451 1.0000 Uiso R . . .
H583 H 0.5132 0.5292 0.6107 0.0448 1.0000 Uiso R . . .

loop_
_atom_site_aniso_label
_atom_site_aniso_U_11
_atom_site_aniso_U_22
_atom_site_aniso_U_33
_atom_site_aniso_U_23
_atom_site_aniso_U_13
_atom_site_aniso_U_12
Zr1 0.01112(7) 0.01156(7) 0.01336(7) -0.00087(5) 0.00092(5) -0.00022(5)
Co1 0.01372(10) 0.01290(10) 0.01921(11) -0.00367(8) 0.00106(8) 0.00007(8)
P1 0.01403(18) 0.01574(19) 0.01544(19) -0.00359(15) 0.00190(14) 0.00080(14)
P2 0.01522(18) 0.01197(18) 0.0211(2) -0.00030(15) 0.00018(15) 0.00147(14)
P3 0.01247(17) 0.01282(18) 0.01836(19) -0.00297(15) 0.00009(14) -0.00139(14)
O2 0.0207(6) 0.0157(5) 0.0180(6) -0.0021(4) 0.0005(4) -0.0006(4)
O3 0.0325(7) 0.0236(7) 0.0304(7) -0.0023(5) 0.0074(6) -0.0029(5)
O4 0.0275(6) 0.0219(6) 0.0219(6) -0.0010(5) 0.0018(5) 0.0036(5)
O5 0.0351(7) 0.0262(7) 0.0226(6) -0.0025(5) 0.0012(5) -0.0019(5)
O6 0.0264(8) 0.0270(9) 0.0300(8) 0.0036(6) -0.0049(6) -0.0015(6)
O7 0.0259(7) 0.0321(7) 0.0371(8) -0.0084(6) -0.0057(6) 0.0060(6)
N1 0.0155(6) 0.0132(6) 0.0155(6) -0.0018(5) 0.0021(5) 0.0001(5)
N2 0.0151(6) 0.0145(6) 0.0168(6) -0.0004(5) -0.0006(5) 0.0004(5)
N3 0.0125(6) 0.0132(6) 0.0176(6) -0.0025(5) 0.0018(5) -0.0006(5)
C1 0.0172(7) 0.0157(7) 0.0150(7) -0.0011(6) 0.0055(6) -0.0016(6)
C2 0.0183(7) 0.0175(7) 0.0155(7) -0.0014(6) 0.0061(6) -0.0023(6)
C3 0.0183(7) 0.0206(8) 0.0196(8) 0.0019(6) 0.0031(6) -0.0015(6)
C4 0.0273(9) 0.0177(8) 0.0183(8) 0.0016(6) 0.0063(6) -0.0006(6)
C5 0.0312(9) 0.0177(8) 0.0221(8) -0.0028(6) 0.0091(7) -0.0065(7)
C6 0.0469(12) 0.0211(9) 0.0353(11) 0.0008(8) 0.0069(9) -0.0137(8)
C7 0.0228(8) 0.0236(9) 0.0237(9) -0.0055(7) 0.0045(7) -0.0088(7)
C8 0.0198(8) 0.0205(8) 0.0187(8) -0.0033(6) 0.0033(6) -0.0020(6)
C9 0.0220(8) 0.0267(9) 0.0264(9) -0.0019(7) -0.0042(7) -0.0058(7)
C10 0.0198(8) 0.0230(8) 0.0168(8) -0.0036(6) 0.0018(6) 0.0007(6)
C11 0.0309(9) 0.0312(10) 0.0201(8) -0.0021(7) 0.0075(7) -0.0026(8)
C12 0.0318(10) 0.0267(9) 0.0217(9) -0.0094(7) 0.0006(7) 0.0007(7)
C13 0.0162(7) 0.0240(8) 0.0218(8) -0.0066(7) 0.0008(6) 0.0033(6)
C14 0.0172(8) 0.0339(11) 0.0387(11) -0.0038(8) 0.0067(7) -0.0001(7)
C15 0.0231(9) 0.0291(10) 0.0377(11) -0.0101(8) 0.0017(8) 0.0083(7)
C16 0.0190(7) 0.0127(7) 0.0172(7) 0.0025(6) -0.0034(6) 0.0006(6)
C17 0.0186(8) 0.0173(8) 0.0217(8) 0.0019(6) -0.0018(6) -0.0004(6)
C18 0.0164(8) 0.0325(10) 0.0263(9) -0.0012(7) -0.0002(6) -0.0031(7)
C19 0.0215(8) 0.0213(9) 0.0254(9) 0.0044(7) -0.0058(7) -0.0037(6)
C20 0.0331(9) 0.0161(8) 0.0183(8) 0.0027(6) -0.0066(7) -0.0053(7)
C21 0.0414(11) 0.0290(10) 0.0219(9) -0.0010(7) -0.0083(8) -0.0077(8)
C22 0.0304(9) 0.0158(8) 0.0186(8) 0.0017(6) 0.0009(7) -0.0009(7)
C23 0.0213(8) 0.0123(7) 0.0196(8) 0.0022(6) 0.0002(6) -0.0003(6)
C24 0.0206(8) 0.0209(8) 0.0207(8) 0.0007(6) 0.0038(6) 0.0010(6)
C25 0.0193(8) 0.0199(8) 0.0286(9) -0.0024(7) -0.0012(7) 0.0049(6)
C26 0.0267(9) 0.0272(10) 0.0356(11) -0.0009(8) -0.0066(8) 0.0106(8)
C27 0.0280(9) 0.0239(9) 0.0395(11) -0.0070(8) -0.0042(8) 0.0110(7)
C28 0.0228(8) 0.0135(7) 0.0273(9) 0.0019(6) 0.0021(7) -0.0006(6)
C29 0.0371(10) 0.0209(9) 0.0286(10) 0.0048(7) 0.0033(8) -0.0013(8)
C30 0.0403(11) 0.0184(9) 0.0363(11) -0.0011(8) 0.0057(9) -0.0079(8)
C31 0.0119(7) 0.0152(7) 0.0163(7) -0.0025(6) 0.0002(5) -0.0011(5)
C32 0.0148(7) 0.0154(7) 0.0169(7) -0.0017(6) 0.0004(5) -0.0023(6)
C33 0.0225(8) 0.0194(8) 0.0209(8) 0.0016(6) 0.0041(6) -0.0006(6)
C34 0.0141(7) 0.0229(8) 0.0174(8) -0.0029(6) 0.0036(6) -0.0029(6)
C35 0.0139(7) 0.0221(8) 0.0202(8) -0.0059(6) 0.0011(6) 0.0005(6)
C36 0.0232(8) 0.0268(9) 0.0260(9) -0.0056(7) 0.0055(7) 0.0058(7)
C37 0.0202(8) 0.0153(7) 0.0189(8) -0.0014(6) -0.0001(6) 0.0026(6)
C38 0.0172(7) 0.0167(7) 0.0157(7) -0.0016(6) 0.0001(6) 0.0002(6)
C39 0.0229(8) 0.0176(8) 0.0197(8) 0.0015(6) 0.0052(6) 0.0016(6)
C40 0.0167(7) 0.0167(8) 0.0238(8) -0.0005(6) 0.0001(6) -0.0041(6)
C41 0.0171(8) 0.0267(9) 0.0309(9) 0.0013(7) 0.0029(7) -0.0053(7)
C42 0.0265(9) 0.0183(9) 0.0463(12) -0.0070(8) 0.0040(8) -0.0084(7)
C43 0.0160(7) 0.0182(8) 0.0182(8) -0.0033(6) 0.0001(6) -0.0015(6)
C44 0.0215(8) 0.0245(9) 0.0244(9) 0.0001(7) -0.0018(7) 0.0041(7)
C45 0.0304(10) 0.0295(10) 0.0250(9) -0.0106(8) -0.0050(7) 0.0045(8)
C47 0.0232(9) 0.0374(11) 0.0320(10) -0.0044(8) 0.0040(8) 0.0073(8)
C48 0.0266(9) 0.0422(12) 0.0308(10) -0.0011(9) 0.0061(8) -0.0043(8)
C49 0.0530(13) 0.0339(11) 0.0198(9) -0.0015(8) -0.0021(9) 0.0016(9)
C50 0.0451(12) 0.0249(10) 0.0299(10) 0.0029(8) -0.0143(9) 0.0026(8)
C51 0.0245(10) 0.0424(13) 0.0549(14) -0.0052(11) -0.0052(9) -0.0049(9)
C52 0.0310(10) 0.0311(11) 0.0487(13) -0.0024(9) 0.0091(9) -0.0118(8)
C53 0.0482(12) 0.0261(10) 0.0251(9) 0.0063(8) 0.0029(8) -0.0050(9)
C54 0.0407(11) 0.0215(9) 0.0298(10) 0.0049(8) -0.0033(8) 0.0058(8)
C55 0.0582(16) 0.0510(16) 0.0585(17) -0.0234(13) -0.0152(13) 0.0043(13)
C56 0.0294(10) 0.0328(10) 0.0308(10) 0.0004(8) -0.0036(8) -0.0013(8)
C57 0.0258(9) 0.0228(9) 0.0291(9) 0.0039(7) -0.0001(7) 0.0017(7)
C58 0.0283(9) 0.0269(10) 0.0343(10) 0.0029(8) -0.0021(8) -0.0032(8)
Li1 0.0312(16) 0.0168(14) 0.0218(15) -0.0012(11) 0.0014(12) -0.0005(12)

loop_
_atom_type_symbol
_atom_type_scat_dispersion_real
_atom_type_scat_dispersion_imag
_atom_type_scat_Cromer_Mann_a1
_atom_type_scat_Cromer_Mann_b1
_atom_type_scat_Cromer_Mann_a2
_atom_type_scat_Cromer_Mann_b2
_atom_type_scat_Cromer_Mann_a3
_atom_type_scat_Cromer_Mann_b3
_atom_type_scat_Cromer_Mann_a4
_atom_type_scat_Cromer_Mann_b4
_atom_type_scat_Cromer_Mann_c
_atom_type_scat_source
C 0.0033 0.0016 2.3100 20.8439 1.0200 10.2075 1.5886 0.5687 0.8650 51.6512 0.2156 'International Tables Vol C 4.2.6.8 and 6.1.1.4'
H 0.0000 0.0000 0.4930 10.5109 0.3229 26.1257 0.1402 3.1424 0.0408 57.7998 0.0030 'International Tables Vol C 4.2.6.8 and 6.1.1.4'
Li -0.0003 0.0001 1.1282 3.9546 0.7508 1.0524 0.6175 85.3905 0.4653 168.2610 0.0377 'International Tables Vol C 4.2.6.8 and 6.1.1.4'
N 0.0061 0.0033 12.2126 0.0057 3.1322 9.8933 2.0125 28.9975 1.1663 0.5826 -11.5290 'International Tables Vol C 4.2.6.8 and 6.1.1.4'
O 0.0106 0.0060 3.0485 13.2771 2.2868 5.7011 1.5463 0.3239 0.8670 32.9089 0.2508 'International Tables Vol C 4.2.6.8 and 6.1.1.4'
P 0.1023 0.0942 6.4345 1.9067 4.1791 27.1570 1.7800 0.5260 1.4908 68.1645 1.1149 'International Tables Vol C 4.2.6.8 and 6.1.1.4'
Co 0.3494 0.9721 12.2841 4.2791 7.3409 0.2784 4.0034 13.5359 2.3488 71.1692 1.0118 'International Tables Vol C 4.2.6.8 and 6.1.1.4'
Zr -2.9673 0.5597 17.8765 1.2762 10.9480 11.9160 5.4173 0.1176 3.6572 87.6627 2.0693 'International Tables Vol C 4.2.6.8 and 6.1.1.4'

loop_
_geom_angle_atom_site_label_1
_geom_angle_atom_site_label_2
_geom_angle_atom_site_label_3
_geom_angle
_geom_angle_publ_flag
P1 Zr1 P2 74.270(12) yes
P1 Zr1 P3 76.662(11) yes
P2 Zr1 P3 75.365(11) yes
Co1 Zr1 O2 178.24(4) yes
P1 Zr1 O2 134.38(4) yes
P2 Zr1 O2 134.03(4) yes
P3 Zr1 O2 136.64(4) yes
Co1 Zr1 N1 77.27(3) yes
P1 Zr1 N1 33.40(4) yes
P2 Zr1 N1 105.24(4) yes
P3 Zr1 N1 96.29(4) yes
O2 Zr1 N1 102.38(5) yes
Co1 Zr1 N2 77.37(4) yes
P1 Zr1 N2 95.07(4) yes
P2 Zr1 N2 33.11(4) yes
P3 Zr1 N2 105.07(4) yes
O2 Zr1 N2 101.32(5) yes
Co1 Zr1 N3 78.01(3) yes
P1 Zr1 N3 107.21(4) yes
P2 Zr1 N3 96.68(4) yes
P3 Zr1 N3 33.51(3) yes
O2 Zr1 N3 103.66(5) yes
N1 Zr1 N2 115.86(5) yes
N1 Zr1 N3 115.47(5) yes
N2 Zr1 N3 115.12(5) yes
Zr1 Co1 P1 69.582(12) yes
Zr1 Co1 P2 69.840(12) yes
P1 Co1 P2 106.737(17) yes
Zr1 Co1 P3 69.353(12) yes
P1 Co1 P3 110.381(17) yes
P2 Co1 P3 108.401(17) yes
Zr1 Co1 C461 175.56(19) yes
P1 Co1 C461 108.67(19) yes
P2 Co1 C461 107.27(19) yes
P3 Co1 C461 115.02(19) yes
Zr1 Co1 P1 69.582(12) yes
Zr1 Co1 P2 69.840(12) yes
P1 Co1 P2 106.737(17) yes
Zr1 Co1 P3 69.353(12) yes
P1 Co1 P3 110.381(17) yes
P2 Co1 P3 108.401(17) yes
Zr1 Co1 C460 171.51(18) yes
P1 Co1 C460 116.83(18) yes
P2 Co1 C460 102.29(17) yes
P3 Co1 C460 111.48(17) yes
Zr1 P1 Co1 65.459(11) yes
Co1 P1 N1 108.53(5) yes
Zr1 P1 C10 137.20(5) yes
Co1 P1 C10 112.00(6) yes
N1 P1 C10 108.78(7) yes
Zr1 P1 C13 113.93(5) yes
Co1 P1 C13 114.77(6) yes
N1 P1 C13 106.87(7) yes
C10 P1 C13 105.64(8) yes
Zr1 P2 Co1 65.362(12) yes
Co1 P2 N2 108.65(5) yes
Zr1 P2 C25 135.37(6) yes
Co1 P2 C25 115.36(6) yes
N2 P2 C25 107.89(7) yes
Zr1 P2 C28 115.91(5) yes
Co1 P2 C28 111.84(6) yes
N2 P2 C28 107.69(7) yes
C25 P2 C28 105.09(8) yes
Zr1 P3 Co1 65.561(11) yes
Co1 P3 N3 109.59(5) yes
Zr1 P3 C40 138.24(6) yes
Co1 P3 C40 115.87(5) yes
N3 P3 C40 109.02(7) yes
Zr1 P3 C43 112.86(5) yes
Co1 P3 C43 109.04(5) yes
N3 P3 C43 107.10(7) yes
C40 P3 C43 105.83(7) yes
Zr1 O2 Li1 176.02(12) yes
C52 O3 C53 115.12(15) yes
C47 O4 C54 114.81(14) yes
C48 O5 C49 115.64(16) yes
C50 O6 C51 116.59(16) yes
C56 O7 C57 112.27(14) yes
C50 O61 C51 127.4(16) yes
P1 N1 Zr1 101.66(6) yes
P1 N1 C1 131.70(11) yes
Zr1 N1 C1 125.64(10) yes
P2 N2 Zr1 102.68(6) yes
P2 N2 C16 132.87(11) yes
Zr1 N2 C16 123.69(10) yes
P3 N3 Zr1 101.44(6) yes
P3 N3 C31 131.46(10) yes
Zr1 N3 C31 126.04(10) yes
N1 C1 C2 121.57(14) yes
N1 C1 C8 120.37(14) yes
C2 C1 C8 117.78(14) yes
C1 C2 C3 122.61(14) yes
C1 C2 C4 119.86(15) yes
C3 C2 C4 117.52(15) yes
C2 C3 H31 109.0 no
C2 C3 H32 110.3 no
H31 C3 H32 108.6 no
C2 C3 H33 110.5 no
H31 C3 H33 110.0 no
H32 C3 H33 108.5 no
C2 C4 C5 122.70(16) yes
C2 C4 H41 119.3 no
C5 C4 H41 118.0 no
C4 C5 C6 121.33(17) yes
C4 C5 C7 117.10(16) yes
C6 C5 C7 121.56(17) yes
C5 C6 H61 111.5 no
C5 C6 H62 110.5 no
H61 C6 H62 109.6 no
C5 C6 H63 110.0 no
H61 C6 H63 107.9 no
H62 C6 H63 107.3 no
C5 C7 C8 122.65(16) yes
C5 C7 H71 119.2 no
C8 C7 H71 118.2 no
C1 C8 C7 119.71(16) yes
C1 C8 C9 121.62(15) yes
C7 C8 C9 118.63(15) yes
C8 C9 H91 109.5 no
C8 C9 H92 111.2 no
H91 C9 H92 109.6 no
C8 C9 H93 111.1 no
H91 C9 H93 109.0 no
H92 C9 H93 106.3 no
P1 C10 C11 116.61(12) yes
P1 C10 C12 113.42(12) yes
C11 C10 C12 108.59(14) yes
P1 C10 H101 102.2 no
C11 C10 H101 108.1 no
C12 C10 H101 107.2 no
C10 C11 H111 109.8 no
C10 C11 H112 109.4 no
H111 C11 H112 107.3 no
C10 C11 H113 112.3 no
H111 C11 H113 109.4 no
H112 C11 H113 108.4 no
C10 C12 H121 108.4 no
C10 C12 H122 111.2 no
H121 C12 H122 107.6 no
C10 C12 H123 110.0 no
H121 C12 H123 110.9 no
H122 C12 H123 108.7 no
P1 C13 C14 119.12(13) yes
P1 C13 C15 113.26(12) yes
C14 C13 C15 109.69(15) yes
P1 C13 H131 101.6 no
C14 C13 H131 105.6 no
C15 C13 H131 106.1 no
C13 C14 H141 110.6 no
C13 C14 H142 113.6 no
H141 C14 H142 106.7 no
C13 C14 H143 109.8 no
H141 C14 H143 106.8 no
H142 C14 H143 109.1 no
C13 C15 H151 112.4 no
C13 C15 H152 109.6 no
H151 C15 H152 109.3 no
C13 C15 H153 108.8 no
H151 C15 H153 107.7 no
H152 C15 H153 108.9 no
N2 C16 C17 121.74(14) yes
N2 C16 C23 119.45(14) yes
C17 C16 C23 118.46(15) yes
C16 C17 C18 123.06(15) yes
C16 C17 C19 119.16(16) yes
C18 C17 C19 117.77(15) yes
C17 C18 H181 111.3 no
C17 C18 H182 110.5 no
H181 C18 H182 108.6 no
C17 C18 H183 110.1 no
H181 C18 H183 107.5 no
H182 C18 H183 108.7 no
C17 C19 C20 122.88(16) yes
C17 C19 H191 117.6 no
C20 C19 H191 119.5 no
C19 C20 C21 121.42(17) yes
C19 C20 C22 117.22(16) yes
C21 C20 C22 121.35(17) yes
C20 C21 H211 110.5 no
C20 C21 H212 110.9 no
H211 C21 H212 104.0 no
C20 C21 H213 114.3 no
H211 C21 H213 107.2 no
H212 C21 H213 109.4 no
C20 C22 C23 122.37(16) yes
C20 C22 H221 119.3 no
C23 C22 H221 118.4 no
C16 C23 C22 119.74(15) yes
C16 C23 C24 121.49(15) yes
C22 C23 C24 118.73(15) yes
C23 C24 H241 112.1 no
C23 C24 H242 109.8 no
H241 C24 H242 107.8 no
C23 C24 H243 112.3 no
H241 C24 H243 106.1 no
H242 C24 H243 108.7 no
P2 C25 C26 116.49(13) yes
P2 C25 C27 114.34(12) yes
C26 C25 C27 108.99(15) yes
P2 C25 H251 102.5 no
C26 C25 H251 106.6 no
C27 C25 H251 107.0 no
C25 C26 H261 109.4 no
C25 C26 H262 111.5 no
H261 C26 H262 106.9 no
C25 C26 H263 112.4 no
H261 C26 H263 106.7 no
H262 C26 H263 109.7 no
C25 C27 H271 107.9 no
C25 C27 H272 109.6 no
H271 C27 H272 107.6 no
C25 C27 H273 112.7 no
H271 C27 H273 108.0 no
H272 C27 H273 110.9 no
P2 C28 C29 119.17(13) yes
P2 C28 C30 112.23(13) yes
C29 C28 C30 108.83(15) yes
P2 C28 H281 101.7 no
C29 C28 H281 107.5 no
C30 C28 H281 106.3 no
C28 C29 H291 110.7 no
C28 C29 H292 111.5 no
H291 C29 H292 107.1 no
C28 C29 H293 109.0 no
H291 C29 H293 108.5 no
H292 C29 H293 110.1 no
C28 C30 H301 111.0 no
C28 C30 H302 111.4 no
H301 C30 H302 106.4 no
C28 C30 H303 110.8 no
H301 C30 H303 108.9 no
H302 C30 H303 108.2 no
N3 C31 C32 121.88(14) yes
N3 C31 C38 119.80(14) yes
C32 C31 C38 117.98(14) yes
C31 C32 C33 123.41(14) yes
C31 C32 C34 119.48(15) yes
C33 C32 C34 117.11(14) yes
C32 C33 H331 108.6 no
C32 C33 H332 110.4 no
H331 C33 H332 110.8 no
C32 C33 H333 112.3 no
H331 C33 H333 107.9 no
H332 C33 H333 106.8 no
C32 C34 C35 122.66(15) yes
C32 C34 H341 117.9 no
C35 C34 H341 119.5 no
C34 C35 C36 121.24(15) yes
C34 C35 C37 117.20(15) yes
C36 C35 C37 121.45(16) yes
C35 C36 H361 111.1 no
C35 C36 H362 110.9 no
H361 C36 H362 106.9 no
C35 C36 H363 111.6 no
H361 C36 H363 108.4 no
H362 C36 H363 107.7 no
C35 C37 C38 122.16(15) yes
C35 C37 H371 118.8 no
C38 C37 H371 119.0 no
C31 C38 C37 120.25(15) yes
C31 C38 C39 121.25(14) yes
C37 C38 C39 118.48(15) yes
C38 C39 H391 110.9 no
C38 C39 H392 110.2 no
H391 C39 H392 108.0 no
C38 C39 H393 112.2 no
H391 C39 H393 108.0 no
H392 C39 H393 107.5 no
P3 C40 C41 116.35(12) yes
P3 C40 C42 113.14(12) yes
C41 C40 C42 109.10(14) yes
P3 C40 H401 104.0 no
C41 C40 H401 107.2 no
C42 C40 H401 106.3 no
C40 C41 H411 107.7 no
C40 C41 H412 110.8 no
H411 C41 H412 108.3 no
C40 C41 H413 110.6 no
H411 C41 H413 109.9 no
H412 C41 H413 109.5 no
C40 C42 H421 108.9 no
C40 C42 H422 109.2 no
H421 C42 H422 108.6 no
C40 C42 H423 111.9 no
H421 C42 H423 108.7 no
H422 C42 H423 109.4 no
P3 C43 C44 119.69(12) yes
P3 C43 C45 112.71(12) yes
C44 C43 C45 108.99(14) yes
P3 C43 H431 101.6 no
C44 C43 H431 106.4 no
C45 C43 H431 106.1 no
C43 C44 H441 110.6 no
C43 C44 H442 112.5 no
H441 C44 H442 108.1 no
C43 C44 H443 108.7 no
H441 C44 H443 107.6 no
H442 C44 H443 109.1 no
C43 C45 H451 109.9 no
C43 C45 H452 111.6 no
H451 C45 H452 108.4 no
C43 C45 H453 109.9 no
H451 C45 H453 108.7 no
H452 C45 H453 108.2 no
O4 C47 C48 107.31(15) yes
O4 C47 H471 108.9 no
C48 C47 H471 110.3 no
O4 C47 H472 109.3 no
C48 C47 H472 110.8 no
H471 C47 H472 110.2 no
C47 C48 O5 111.23(16) yes
C47 C48 H481 108.1 no
O5 C48 H481 106.3 no
C47 C48 H482 109.2 no
O5 C48 H482 110.5 no
H481 C48 H482 111.5 no
O5 C49 C50 106.93(16) yes
O5 C49 H491 110.6 no
C50 C49 H491 111.1 no
O5 C49 H492 110.0 no
C50 C49 H492 107.9 no
H491 C49 H492 110.1 no
C49 C50 O6 104.02(16) yes
C49 C50 H501 111.6 no
O6 C50 H501 110.0 no
C49 C50 H502 111.6 no
O6 C50 H502 109.7 no
H501 C50 H502 109.8 no
C49 C50 O61 126.9(11) yes
C49 C50 H503 105.4 no
O61 C50 H503 105.1 no
C49 C50 H504 104.8 no
O61 C50 H504 104.5 no
H503 C50 H504 109.6 no
O6 C51 C52 105.89(17) yes
O6 C51 H511 108.0 no
C52 C51 H511 109.6 no
O6 C51 H512 110.8 no
C52 C51 H512 110.9 no
H511 C51 H512 111.5 no
O61 C51 C52 124.0(11) yes
O61 C51 H513 105.8 no
C52 C51 H513 105.4 no
O61 C51 H514 105.9 no
C52 C51 H514 105.8 no
H513 C51 H514 109.5 no
C51 C52 O3 106.47(16) yes
C51 C52 H521 110.0 no
O3 C52 H521 110.0 no
C51 C52 H522 110.4 no
O3 C52 H522 110.5 no
H521 C52 H522 109.4 no
O3 C53 C54 110.88(15) yes
O3 C53 H531 110.1 no
C54 C53 H531 109.8 no
O3 C53 H532 107.9 no
C54 C53 H532 110.4 no
H531 C53 H532 107.6 no
C53 C54 O4 107.04(15) yes
C53 C54 H541 109.9 no
O4 C54 H541 109.0 no
C53 C54 H542 111.8 no
O4 C54 H542 108.8 no
H541 C54 H542 110.2 no
C56 C55 H551 109.4 no
C56 C55 H552 108.4 no
H551 C55 H552 110.3 no
C56 C55 H553 109.1 no
H551 C55 H553 112.4 no
H552 C55 H553 107.1 no
C55 C56 O7 108.80(17) yes
C55 C56 H561 109.2 no
O7 C56 H561 108.7 no
C55 C56 H562 111.5 no
O7 C56 H562 110.2 no
H561 C56 H562 108.4 no
O7 C57 C58 108.95(15) yes
O7 C57 H571 111.1 no
C58 C57 H571 109.8 no
O7 C57 H572 110.2 no
C58 C57 H572 108.8 no
H571 C57 H572 107.9 no
C57 C58 H581 111.7 no
C57 C58 H582 109.1 no
H581 C58 H582 108.2 no
C57 C58 H583 109.6 no
H581 C58 H583 108.2 no
H582 C58 H583 110.0 no
O10 C460 Co1 179.1(4) yes
O11 C461 Co1 177.6(5) yes

loop_
_geom_bond_atom_site_label_1
_geom_bond_atom_site_label_2
_geom_bond_distance
_geom_bond_publ_flag
Zr1 Co1 2.9236(3) yes
Zr1 P1 3.0120(4) yes
Zr1 P2 3.0193(4) yes
Zr1 P3 3.0050(4) yes
Zr1 O2 1.8328(11) yes
Zr1 N1 2.1724(13) yes
Zr1 N2 2.1579(13) yes
Zr1 N3 2.1698(13) yes
Co1 P1 2.2709(5) yes
Co1 P2 2.2663(5) yes
Co1 P3 2.2742(4) yes
Co1 C461 1.750(6) yes
Co1 P1 2.2709(5) yes
Co1 P2 2.2663(5) yes
Co1 P3 2.2742(4) yes
Co1 C460 1.765(5) yes
P1 N1 1.6931(13) yes
P1 C10 1.8743(17) yes
P1 C13 1.8685(16) yes
P2 N2 1.6906(14) yes
P2 C25 1.8722(17) yes
P2 C28 1.8753(17) yes
P3 N3 1.6929(13) yes
P3 C40 1.8743(16) yes
P3 C43 1.8708(17) yes
O2 Li1 1.806(3) yes
O3 C52 1.428(2) yes
O3 C53 1.424(2) yes
O4 C47 1.421(2) yes
O4 C54 1.425(2) yes
O5 C48 1.430(2) yes
O5 C49 1.427(2) yes
O6 C50 1.426(2) yes
O6 C51 1.415(3) yes
O7 C56 1.417(2) yes
O7 C57 1.420(2) yes
O10 C460 1.155(6) yes
O11 C461 1.118(6) yes
O61 C50 1.393(15) yes
O61 C51 1.303(15) yes
N1 C1 1.432(2) yes
N2 C16 1.439(2) yes
N3 C31 1.4368(19) yes
C1 C2 1.410(2) yes
C1 C8 1.414(2) yes
C2 C3 1.501(2) yes
C2 C4 1.395(2) yes
C3 H31 0.952 no
C3 H32 0.957 no
C3 H33 0.966 no
C4 C5 1.378(2) yes
C4 H41 0.933 no
C5 C6 1.510(2) yes
C5 C7 1.385(3) yes
C6 H61 0.952 no
C6 H62 0.979 no
C6 H63 0.943 no
C7 C8 1.393(2) yes
C7 H71 0.942 no
C8 C9 1.500(2) yes
C9 H91 0.953 no
C9 H92 0.944 no
C9 H93 0.949 no
C10 C11 1.532(2) yes
C10 C12 1.536(2) yes
C10 H101 0.969 no
C11 H111 0.964 no
C11 H112 0.976 no
C11 H113 0.952 no
C12 H121 0.972 no
C12 H122 0.967 no
C12 H123 0.959 no
C13 C14 1.535(3) yes
C13 C15 1.531(2) yes
C13 H131 0.958 no
C14 H141 0.971 no
C14 H142 0.970 no
C14 H143 0.957 no
C15 H151 0.959 no
C15 H152 0.976 no
C15 H153 0.954 no
C16 C17 1.411(2) yes
C16 C23 1.412(2) yes
C17 C18 1.504(2) yes
C17 C19 1.398(2) yes
C18 H181 0.962 no
C18 H182 0.938 no
C18 H183 0.961 no
C19 C20 1.381(3) yes
C19 H191 0.939 no
C20 C21 1.509(2) yes
C20 C22 1.390(3) yes
C21 H211 0.946 no
C21 H212 0.917 no
C21 H213 0.933 no
C22 C23 1.391(2) yes
C22 H221 0.948 no
C23 C24 1.500(2) yes
C24 H241 0.959 no
C24 H242 0.974 no
C24 H243 0.972 no
C25 C26 1.534(3) yes
C25 C27 1.533(2) yes
C25 H251 0.960 no
C26 H261 0.948 no
C26 H262 0.952 no
C26 H263 0.957 no
C27 H271 0.976 no
C27 H272 0.950 no
C27 H273 0.962 no
C28 C29 1.532(3) yes
C28 C30 1.535(2) yes
C28 H281 0.982 no
C29 H291 0.967 no
C29 H292 0.957 no
C29 H293 0.959 no
C30 H301 0.962 no
C30 H302 0.967 no
C30 H303 0.954 no
C31 C32 1.411(2) yes
C31 C38 1.409(2) yes
C32 C33 1.503(2) yes
C32 C34 1.400(2) yes
C33 H331 0.970 no
C33 H332 0.976 no
C33 H333 0.935 no
C34 C35 1.383(2) yes
C34 H341 0.964 no
C35 C36 1.509(2) yes
C35 C37 1.390(2) yes
C36 H361 0.946 no
C36 H362 0.970 no
C36 H363 0.962 no
C37 C38 1.390(2) yes
C37 H371 0.933 no
C38 C39 1.501(2) yes
C39 H391 0.961 no
C39 H392 0.966 no
C39 H393 0.959 no
C40 C41 1.535(2) yes
C40 C42 1.535(2) yes
C40 H401 0.957 no
C41 H411 0.973 no
C41 H412 0.972 no
C41 H413 0.977 no
C42 H421 0.966 no
C42 H422 0.962 no
C42 H423 0.968 no
C43 C44 1.533(2) yes
C43 C45 1.534(2) yes
C43 H431 0.968 no
C44 H441 0.964 no
C44 H442 0.967 no
C44 H443 0.958 no
C45 H451 0.961 no
C45 H452 0.965 no
C45 H453 0.970 no
C47 C48 1.507(3) yes
C47 H471 0.995 no
C47 H472 0.989 no
C48 H481 0.991 no
C48 H482 0.980 no
C49 C50 1.498(3) yes
C49 H491 0.989 no
C49 H492 0.968 no
C50 H501 0.968 no
C50 H502 0.971 no
C50 H503 0.969 no
C50 H504 0.969 no
C51 C52 1.499(3) yes
C51 H511 1.003 no
C51 H512 0.993 no
C51 C52 1.499(3) yes
C51 H513 0.972 no
C51 H514 0.971 no
C52 H521 0.946 no
C52 H522 0.955 no
C53 C54 1.514(3) yes
C53 H531 0.947 no
C53 H532 0.980 no
C54 H541 0.986 no
C54 H542 0.978 no
C55 C56 1.496(3) yes
C55 H551 0.965 no
C55 H552 0.958 no
C55 H553 0.967 no
C56 H561 0.988 no
C56 H562 0.976 no
C57 C58 1.503(3) yes
C57 H571 0.978 no
C57 H572 0.970 no
C58 H581 0.984 no
C58 H582 0.961 no
C58 H583 0.960 no
